data_7115535
loop_
_publ_author_name
'Petr Slavik'
'Hana Dvorakova'
'Vaclav Eigner'
'Pavel Lhotak'

_publ_section_title
;
 Regioselective alkylation of a methylene group via meta-bridging of
 calix[4]arenes
;
_journal_name_full Chem.Commun.
_journal_page_first 10112
_journal_paper_doi 10.1039/C4cc04356A
_journal_volume 50
_journal_year 2014
_chemical_formula_moiety 'C43 H52 O4'
_chemical_formula_sum 'C43 H52 O4'
_chemical_formula_weight 632.88
_space_group_IT_number 2
_symmetry_cell_setting triclinic
_symmetry_space_group_name_Hall '-P 1'
_symmetry_space_group_name_H-M 'P -1'
_atom_sites_solution_hydrogens difmap
_atom_sites_solution_primary direct
_atom_sites_solution_secondary difmap
_cell_angle_alpha 89.880(2)
_cell_angle_beta 75.473(2)
_cell_angle_gamma 75.260(2)
_cell_formula_units_Z 2
_cell_length_a 10.0808(3)
_cell_length_b 12.8064(3)
_cell_length_c 15.1154(3)
_cell_measurement_reflns_used 0
_cell_measurement_temperature 180
_cell_measurement_theta_max 0
_cell_measurement_theta_min 0
_cell_volume 1822.85(8)
_computing_cell_refinement 'CrysAlis, (Oxford Diffraction, 2002)'
_computing_data_collection 'Xcalibur, (Oxford Diffraction, 2002)'
_computing_data_reduction 'CrysAlis, (Oxford Diffraction, 2002)'
_computing_molecular_graphics 'CAMERON (Watkin et al., 1996)'
_computing_publication_material 'CRYSTALS (Betteridge et al., 2003)'
_computing_structure_refinement 'CRYSTALS (Betteridge et al., 2003)'
_computing_structure_solution 'SIR92 (Altomare et al., 1994)'
_diffrn_ambient_pressure 101
_diffrn_ambient_temperature 180
_diffrn_measured_fraction_theta_full 0.997
_diffrn_measured_fraction_theta_max 0.962
_diffrn_measurement_device Area
_diffrn_measurement_device_type 'Oxford Diffraction XCALIBUR'
_diffrn_measurement_method \w
_diffrn_radiation_monochromator graphite
_diffrn_radiation_type 'Cu K\a'
_diffrn_radiation_wavelength 1.54184
_diffrn_reflns_av_R_equivalents 0.024
_diffrn_reflns_limit_h_max 12
_diffrn_reflns_limit_h_min -11
_diffrn_reflns_limit_k_max 16
_diffrn_reflns_limit_k_min -15
_diffrn_reflns_limit_l_max 18
_diffrn_reflns_limit_l_min -15
_diffrn_reflns_number 20812
_diffrn_reflns_theta_full 66.873
_diffrn_reflns_theta_max 75.992
_diffrn_reflns_theta_min 4.533
_diffrn_standards_number 0
_exptl_absorpt_coefficient_mu 0.561
_exptl_absorpt_correction_T_max 0.87
_exptl_absorpt_correction_T_min 0.49
_exptl_absorpt_correction_type multi-scan
_exptl_absorpt_process_details 'CrysAlis, (Oxford Diffraction, 2002)'
_exptl_crystal_colour colourless
_exptl_crystal_density_diffrn 1.153
_exptl_crystal_density_method 'not measured'
_exptl_crystal_description prism
_exptl_crystal_F_000 684
_exptl_crystal_size_max 0.420
_exptl_crystal_size_mid 0.310
_exptl_crystal_size_min 0.240
_refine_diff_density_max 0.61
_refine_diff_density_min -0.34
_refine_ls_extinction_method None
_refine_ls_goodness_of_fit_ref 0.9584
_refine_ls_hydrogen_treatment constr
_refine_ls_matrix_type full
_refine_ls_number_parameters 449
_refine_ls_number_reflns 7316
_refine_ls_number_restraints 28
_refine_ls_R_factor_all 0.0594
_refine_ls_R_factor_gt 0.0543
_refine_ls_shift/su_max 0.0024700
_refine_ls_shift/su_mean 0.0004156
_refine_ls_structure_factor_coef Fsqd
_refine_ls_weighting_details
;
 Method, part 1, Chebychev polynomial, (Watkin, 1994, Prince, 1982) 
 [weight] = 1.0/[A~0~*T~0~(x)+A~1~*T~1~(x) ... +A~n-1~]*T~n-1~(x)] 
 where A~i~ are the Chebychev coefficients listed below and x= Fcalc/Fmax 
 Method = Robust Weighting (Prince, 1982) 
 W = [weight] * [1-(deltaF/6*sigmaF)^2^]^2^ 
 A~i~ are: 
 0.267E+04 0.448E+04 0.267E+04 0.106E+04 223. 
;
_refine_ls_weighting_scheme calc
_refine_ls_wR_factor_all 0.1450
_refine_ls_wR_factor_gt 0.1375
_refine_ls_wR_factor_ref 0.1450
_reflns_limit_h_max 12
_reflns_limit_h_min -11
_reflns_limit_k_max 16
_reflns_limit_k_min -16
_reflns_limit_l_max 18
_reflns_limit_l_min 0
_reflns_number_gt 6501
_reflns_number_total 7316
_reflns_threshold_expression I>2.0\s(I)
_oxford_diffrn_Wilson_B_factor 3.39
_oxford_diffrn_Wilson_scale 0.03
_oxford_refine_ls_r_factor_ref 0.0594
_oxford_refine_ls_scale 6.30(11)
_oxford_reflns_number_all 7316
_oxford_reflns_threshold_expression_ref I>-3.0\s(I)
_cod_data_source_file c4cc04356a2.cif
_cod_data_source_block 1
_cod_original_cell_volume 1822.85(9)
_cod_database_code 7115535

loop_
_symmetry_equiv_pos_as_xyz
x,y,z
-x,-y,-z

loop_
_atom_site_label
_atom_site_type_symbol
_atom_site_fract_x
_atom_site_fract_y
_atom_site_fract_z
_atom_site_U_iso_or_equiv
_atom_site_occupancy
_atom_site_adp_type
_atom_site_refinement_flags_posn
_atom_site_refinement_flags_adp
_atom_site_refinement_flags_occupancy
_atom_site_disorder_assembly
_atom_site_disorder_group
C1 C 0.00804(17) 0.44203(13) 0.66612(12) 0.0349 1.0000 Uani . . . . .
C2 C 0.11706(18) 0.46394(14) 0.58313(12) 0.0374 1.0000 Uani . . . . .
C3 C 0.24075(17) 0.48236(13) 0.61505(11) 0.0333 1.0000 Uani . . . . .
C4 C 0.21556(17) 0.56543(13) 0.68219(12) 0.0359 1.0000 Uani . . . . .
C5 C 0.30191(17) 0.56017(13) 0.74098(11) 0.0343 1.0000 Uani . . . . .
C6 C 0.41150(16) 0.46656(12) 0.73499(10) 0.0311 1.0000 Uani . . . . .
C7 C 0.44992(16) 0.38957(12) 0.66111(10) 0.0301 1.0000 Uani . . . . .
C8 C 0.55061(16) 0.28639(13) 0.67982(10) 0.0317 1.0000 Uani . . . . .
C9 C 0.52665(16) 0.30450(13) 0.78209(10) 0.0320 1.0000 Uani . . . . .
C10 C 0.46473(16) 0.41402(13) 0.80983(11) 0.0318 1.0000 Uani . . . . .
C11 C 0.43093(17) 0.44919(14) 0.90190(11) 0.0357 1.0000 Uani . . . . .
C12 C 0.43471(18) 0.37142(15) 0.96520(11) 0.0390 1.0000 Uani . . . . .
C13 C 0.47135(18) 0.26084(15) 0.93957(11) 0.0381 1.0000 Uani . . . . .
C14 C 0.4029(2) 0.18722(16) 1.00473(12) 0.0450 1.0000 Uani . . . . .
C15 C 0.2443(2) 0.23010(15) 1.01183(12) 0.0406 1.0000 Uani . . . . .
C16 C 0.1612(2) 0.30809(17) 1.08034(12) 0.0475 1.0000 Uani . . . . .
C17 C 0.0281(2) 0.36882(18) 1.07660(13) 0.0528 1.0000 Uani . . . . .
C18 C -0.0253(2) 0.35090(17) 1.00343(13) 0.0481 1.0000 Uani . . . . .
C19 C 0.05125(18) 0.26907(14) 0.93521(12) 0.0384 1.0000 Uani . . . . .
C20 C -0.01265(19) 0.24522(15) 0.85850(12) 0.0401 1.0000 Uani . . . . .
C21 C -0.05342(17) 0.33928(14) 0.80078(12) 0.0364 1.0000 Uani . . . . .
C22 C -0.18796(18) 0.41185(15) 0.82541(13) 0.0428 1.0000 Uani . . . . .
C23 C -0.22443(18) 0.49735(15) 0.77271(14) 0.0450 1.0000 Uani . . . . .
C24 C -0.12666(18) 0.51354(14) 0.69488(13) 0.0411 1.0000 Uani . . . . .
C25 C 0.36883(17) 0.40111(12) 0.59834(10) 0.0305 1.0000 Uani . . . . .
C26 C 0.53249(17) 0.22811(14) 0.84647(11) 0.0354 1.0000 Uani . . . . .
C27 C 0.18453(19) 0.20858(14) 0.94108(11) 0.0379 1.0000 Uani . . . . .
C28 C 0.04111(16) 0.35396(13) 0.71919(11) 0.0326 1.0000 Uani . . . . .
O29 O 0.40284(12) 0.32211(8) 0.52777(7) 0.0324 1.0000 Uani . . . . .
C30 C 0.43266(19) 0.36522(14) 0.43835(11) 0.0365 1.0000 Uani . . . . .
C31 C 0.4824(2) 0.27277(16) 0.36644(12) 0.0474 1.0000 Uani . . . . .
C32 C 0.3766(3) 0.20732(18) 0.36807(16) 0.0592 1.0000 Uani . . . . .
O33 O 0.58200(13) 0.11929(10) 0.81724(9) 0.0407 1.0000 Uani . . . . .
C34 C 0.7235(2) 0.07356(17) 0.82571(15) 0.0535 1.0000 Uani . . . . .
C35 C 0.7792(3) -0.03740(18) 0.77969(18) 0.0628 1.0000 Uani . . . . .
C36 C 0.9319(3) -0.0870(3) 0.7833(3) 0.0935 1.0000 Uani . . . . .
O37 O 0.26273(16) 0.12819(10) 0.87388(9) 0.0490 1.0000 Uani D . . . .
C38 C 0.2236(4) 0.0283(2) 0.9140(2) 0.0457 0.526(3) Uani D U P 1 1
C39 C 0.3143(5) -0.0681(3) 0.8505(3) 0.0564 0.526(3) Uani D U P 1 1
C40 C 0.2907(5) -0.1747(2) 0.8904(2) 0.0770 0.526(3) Uani D U P 1 1
C138 C 0.3134(4) 0.0178(2) 0.8868(3) 0.0450 0.474(3) Uani D U P 1 2
C139 C 0.1971(5) -0.0338(3) 0.8783(3) 0.0574 0.474(3) Uani D U P 1 2
C140 C 0.2455(5) -0.1554(2) 0.8923(2) 0.0780 0.474(3) Uani D U P 1 2
O41 O 0.17217(11) 0.27958(9) 0.69165(8) 0.0340 1.0000 Uani . . . . .
C42 C 0.16908(18) 0.19006(13) 0.63569(13) 0.0395 1.0000 Uani . . . . .
C43 C 0.3068(2) 0.10402(14) 0.62198(14) 0.0445 1.0000 Uani . . . . .
C44 C 0.3026(3) 0.00431(16) 0.56953(18) 0.0626 1.0000 Uani . . . . .
C45 C 0.71046(18) 0.27041(15) 0.63048(12) 0.0418 1.0000 Uani . . . . .
C46 C 0.7430(2) 0.25817(17) 0.52750(13) 0.0482 1.0000 Uani . . . . .
C47 C 0.9027(2) 0.2267(2) 0.48413(16) 0.0658 1.0000 Uani . . . . .
H21 H 0.0742 0.5295 0.5553 0.0450 1.0000 Uiso R . . . .
H22 H 0.1487 0.4023 0.5382 0.0436 1.0000 Uiso R . . . .
H41 H 0.1326 0.6238 0.6898 0.0429 1.0000 Uiso R . . . .
H51 H 0.2815 0.6164 0.7873 0.0414 1.0000 Uiso R . . . .
H81 H 0.5204 0.2243 0.6656 0.0375 1.0000 Uiso R . . . .
H111 H 0.3981 0.5245 0.9200 0.0431 1.0000 Uiso R . . . .
H121 H 0.4036 0.3949 1.0291 0.0473 1.0000 Uiso R . . . .
H141 H 0.4189 0.1933 1.0652 0.0535 1.0000 Uiso R . . . .
H142 H 0.4400 0.1117 0.9820 0.0541 1.0000 Uiso R . . . .
H161 H 0.1994 0.3219 1.1286 0.0569 1.0000 Uiso R . . . .
H171 H -0.0249 0.4221 1.1235 0.0640 1.0000 Uiso R . . . .
H181 H -0.1144 0.3940 0.9993 0.0581 1.0000 Uiso R . . . .
H202 H -0.0993 0.2233 0.8858 0.0487 1.0000 Uiso R . . . .
H201 H 0.0532 0.1840 0.8190 0.0475 1.0000 Uiso R . . . .
H221 H -0.2554 0.4008 0.8790 0.0528 1.0000 Uiso R . . . .
H231 H -0.3180 0.5452 0.7901 0.0553 1.0000 Uiso R . . . .
H241 H -0.1514 0.5745 0.6601 0.0491 1.0000 Uiso R . . . .
H301 H 0.5086 0.4028 0.4350 0.0440 1.0000 Uiso R . . . .
H302 H 0.3450 0.4184 0.4307 0.0443 1.0000 Uiso R . . . .
H312 H 0.5723 0.2202 0.3738 0.0578 1.0000 Uiso R . . . .
H311 H 0.5026 0.3033 0.3052 0.0586 1.0000 Uiso R . . . .
H321 H 0.4183 0.1467 0.3201 0.0884 1.0000 Uiso R . . . .
H322 H 0.3546 0.1789 0.4288 0.0888 1.0000 Uiso R . . . .
H323 H 0.2895 0.2519 0.3572 0.0893 1.0000 Uiso R . . . .
H341 H 0.7208 0.0708 0.8913 0.0640 1.0000 Uiso R . . . .
H342 H 0.7897 0.1210 0.7949 0.0657 1.0000 Uiso R . . . .
H352 H 0.7150 -0.0840 0.8092 0.0774 1.0000 Uiso R . . . .
H351 H 0.7958 -0.0315 0.7036 0.0710 1.0000 Uiso R . . . .
H361 H 0.9683 -0.1646 0.7532 0.1418 1.0000 Uiso R . . . .
H362 H 0.9370 -0.0875 0.8510 0.1416 1.0000 Uiso R . . . .
H363 H 0.9948 -0.0403 0.7480 0.1416 1.0000 Uiso R . . . .
H382 H 0.2418 0.0169 0.9739 0.0535 0.526(3) Uiso R . P 1 1
H381 H 0.1251 0.0310 0.9179 0.0541 0.526(3) Uiso R . P 1 1
H391 H 0.4142 -0.0669 0.8390 0.0683 0.526(3) Uiso R . P 1 1
H392 H 0.2831 -0.0623 0.7932 0.0679 0.526(3) Uiso R . P 1 1
H401 H 0.3537 -0.2360 0.8504 0.0981 0.526(3) Uiso R . P 1 1
H402 H 0.3112 -0.1779 0.9501 0.0978 0.526(3) Uiso R . P 1 1
H403 H 0.1908 -0.1778 0.8975 0.0989 0.526(3) Uiso R . P 1 1
H1382 H 0.3267 0.0106 0.9496 0.0550 0.474(3) Uiso R . P 1 2
H1381 H 0.4045 -0.0146 0.8424 0.0551 0.474(3) Uiso R . P 1 2
H1391 H 0.1103 0.0018 0.9236 0.0702 0.474(3) Uiso R . P 1 2
H1392 H 0.1815 -0.0230 0.8174 0.0701 0.474(3) Uiso R . P 1 2
H1401 H 0.1636 -0.1810 0.8906 0.1009 0.474(3) Uiso R . P 1 2
H1402 H 0.2645 -0.1673 0.9527 0.1009 0.474(3) Uiso R . P 1 2
H1403 H 0.3251 -0.1927 0.8442 0.1012 0.474(3) Uiso R . P 1 2
H422 H 0.0885 0.1604 0.6670 0.0483 1.0000 Uiso R . . . .
H421 H 0.1564 0.2153 0.5746 0.0486 1.0000 Uiso R . . . .
H431 H 0.3235 0.0861 0.6825 0.0550 1.0000 Uiso R . . . .
H432 H 0.3824 0.1350 0.5862 0.0537 1.0000 Uiso R . . . .
H441 H 0.3947 -0.0493 0.5548 0.0935 1.0000 Uiso R . . . .
H442 H 0.2322 -0.0295 0.6055 0.0935 1.0000 Uiso R . . . .
H443 H 0.2766 0.0219 0.5120 0.0923 1.0000 Uiso R . . . .
H452 H 0.7427 0.3349 0.6462 0.0512 1.0000 Uiso R . . . .
H451 H 0.7680 0.2012 0.6495 0.0509 1.0000 Uiso R . . . .
H461 H 0.6957 0.3324 0.5060 0.0596 1.0000 Uiso R . . . .
H462 H 0.6969 0.2015 0.5101 0.0597 1.0000 Uiso R . . . .
H471 H 0.9209 0.2208 0.4165 0.0997 1.0000 Uiso R . . . .
H472 H 0.9486 0.2814 0.5001 0.0989 1.0000 Uiso R . . . .
H473 H 0.9470 0.1570 0.5048 0.0972 1.0000 Uiso R . . . .

loop_
_atom_site_aniso_label
_atom_site_aniso_U_11
_atom_site_aniso_U_22
_atom_site_aniso_U_33
_atom_site_aniso_U_23
_atom_site_aniso_U_13
_atom_site_aniso_U_12
C1 0.0303(8) 0.0358(8) 0.0410(9) -0.0017(6) -0.0138(7) -0.0082(6)
C2 0.0371(8) 0.0370(8) 0.0403(9) 0.0055(7) -0.0148(7) -0.0091(7)
C3 0.0366(8) 0.0313(7) 0.0329(8) 0.0064(6) -0.0089(6) -0.0108(6)
C4 0.0355(8) 0.0301(7) 0.0401(9) 0.0041(6) -0.0062(7) -0.0087(6)
C5 0.0356(8) 0.0302(7) 0.0369(8) -0.0009(6) -0.0034(6) -0.0143(6)
C6 0.0302(7) 0.0329(7) 0.0319(7) 0.0006(6) -0.0039(6) -0.0151(6)
C7 0.0292(7) 0.0322(7) 0.0281(7) 0.0019(6) -0.0024(6) -0.0117(6)
C8 0.0319(8) 0.0336(8) 0.0284(7) -0.0003(6) -0.0063(6) -0.0079(6)
C9 0.0270(7) 0.0398(8) 0.0300(8) -0.0016(6) -0.0074(6) -0.0104(6)
C10 0.0269(7) 0.0391(8) 0.0317(8) -0.0007(6) -0.0056(6) -0.0144(6)
C11 0.0322(8) 0.0432(9) 0.0344(8) -0.0053(7) -0.0065(6) -0.0170(7)
C12 0.0366(8) 0.0545(10) 0.0299(8) -0.0031(7) -0.0092(6) -0.0186(7)
C13 0.0381(8) 0.0487(9) 0.0322(8) 0.0037(7) -0.0149(7) -0.0137(7)
C14 0.0569(11) 0.0497(10) 0.0335(9) 0.0087(7) -0.0181(8) -0.0165(9)
C15 0.0519(10) 0.0448(9) 0.0316(8) 0.0079(7) -0.0101(7) -0.0250(8)
C16 0.0565(11) 0.0618(12) 0.0303(8) -0.0009(8) -0.0053(8) -0.0319(9)
C17 0.0496(11) 0.0670(13) 0.0382(10) -0.0137(9) 0.0055(8) -0.0256(10)
C18 0.0397(9) 0.0606(12) 0.0422(10) -0.0056(8) 0.0012(8) -0.0217(8)
C19 0.0419(9) 0.0436(9) 0.0346(8) 0.0034(7) -0.0044(7) -0.0251(7)
C20 0.0410(9) 0.0445(9) 0.0408(9) 0.0024(7) -0.0084(7) -0.0239(7)
C21 0.0328(8) 0.0404(8) 0.0394(8) -0.0036(7) -0.0094(6) -0.0156(7)
C22 0.0308(8) 0.0523(10) 0.0452(9) -0.0095(8) -0.0048(7) -0.0154(7)
C23 0.0275(8) 0.0487(10) 0.0564(11) -0.0141(8) -0.0114(7) -0.0047(7)
C24 0.0349(8) 0.0384(9) 0.0518(10) -0.0037(7) -0.0188(7) -0.0054(7)
C25 0.0363(8) 0.0283(7) 0.0271(7) 0.0033(6) -0.0043(6) -0.0127(6)
C26 0.0329(8) 0.0404(8) 0.0353(8) -0.0002(7) -0.0133(6) -0.0092(6)
C27 0.0503(10) 0.0364(8) 0.0315(8) 0.0043(6) -0.0080(7) -0.0217(7)
C28 0.0269(7) 0.0330(8) 0.0393(8) -0.0035(6) -0.0096(6) -0.0090(6)
O29 0.0423(6) 0.0301(5) 0.0256(5) 0.0029(4) -0.0079(4) -0.0119(4)
C30 0.0445(9) 0.0395(8) 0.0278(7) 0.0063(6) -0.0094(6) -0.0153(7)
C31 0.0633(12) 0.0479(10) 0.0313(8) 0.0007(7) -0.0086(8) -0.0186(9)
C32 0.0757(15) 0.0531(12) 0.0577(12) -0.0013(10) -0.0258(11) -0.0241(11)
O33 0.0414(7) 0.0387(6) 0.0421(6) 0.0013(5) -0.0165(5) -0.0050(5)
C34 0.0495(11) 0.0548(11) 0.0547(12) -0.0009(9) -0.0242(9) -0.0004(9)
C35 0.0609(13) 0.0490(12) 0.0706(15) 0.0002(10) -0.0133(11) -0.0043(10)
C36 0.0678(18) 0.0800(19) 0.108(2) 0.0116(17) -0.0030(16) 0.0051(15)
O37 0.0665(9) 0.0351(6) 0.0454(7) -0.0041(5) -0.0243(6) -0.0035(6)
C38 0.0530(17) 0.0355(13) 0.0467(17) 0.0021(12) -0.0115(14) -0.0095(15)
C39 0.0737(19) 0.0436(16) 0.0524(18) 0.0031(13) -0.0126(16) -0.0198(15)
C40 0.128(4) 0.0488(17) 0.0732(18) 0.0129(14) -0.040(2) -0.042(2)
C138 0.0516(17) 0.0349(13) 0.0465(17) 0.0022(12) -0.0118(15) -0.0089(15)
C139 0.0737(19) 0.0443(16) 0.0550(18) 0.0040(14) -0.0127(16) -0.0210(16)
C140 0.129(4) 0.0493(17) 0.0740(18) 0.0134(14) -0.039(2) -0.043(2)
O41 0.0284(5) 0.0307(5) 0.0415(6) -0.0001(5) -0.0076(5) -0.0068(4)
C42 0.0382(9) 0.0340(8) 0.0442(9) -0.0036(7) -0.0073(7) -0.0088(7)
C43 0.0452(10) 0.0326(8) 0.0490(10) 0.0034(7) -0.0058(8) -0.0047(7)
C44 0.0650(14) 0.0352(10) 0.0759(15) -0.0058(9) -0.0009(11) -0.0096(9)
C45 0.0349(8) 0.0467(9) 0.0406(9) -0.0025(7) -0.0069(7) -0.0078(7)
C46 0.0402(10) 0.0590(11) 0.0400(10) -0.0009(8) -0.0071(8) -0.0064(8)
C47 0.0421(11) 0.0881(17) 0.0487(12) 0.0067(11) 0.0036(9) 0.0005(11)

loop_
_atom_type_symbol
_atom_type_scat_dispersion_real
_atom_type_scat_dispersion_imag
_atom_type_scat_Cromer_Mann_a1
_atom_type_scat_Cromer_Mann_b1
_atom_type_scat_Cromer_Mann_a2
_atom_type_scat_Cromer_Mann_b2
_atom_type_scat_Cromer_Mann_a3
_atom_type_scat_Cromer_Mann_b3
_atom_type_scat_Cromer_Mann_a4
_atom_type_scat_Cromer_Mann_b4
_atom_type_scat_Cromer_Mann_c
_atom_type_scat_source
C 0.0181 0.0091 2.3100 20.8439 1.0200 10.2075 1.5886 0.5687 0.8650 51.6512 0.2156 'International Tables Vol C 4.2.6.8 and 6.1.1.4'
H 0.0000 0.0000 0.4930 10.5109 0.3229 26.1257 0.1402 3.1424 0.0408 57.7998 0.0030 'International Tables Vol C 4.2.6.8 and 6.1.1.4'
O 0.0492 0.0322 3.0485 13.2771 2.2868 5.7011 1.5463 0.3239 0.8670 32.9089 0.2508 'International Tables Vol C 4.2.6.8 and 6.1.1.4'

loop_
_geom_angle_atom_site_label_1
_geom_angle_atom_site_label_2
_geom_angle_atom_site_label_3
_geom_angle
_geom_angle_publ_flag
C2 C1 C24 120.43(16) yes
C2 C1 C28 121.86(14) yes
C24 C1 C28 117.60(16) yes
C1 C2 C3 108.34(13) yes
C1 C2 H21 109.8 no
C3 C2 H21 109.0 no
C1 C2 H22 109.5 no
C3 C2 H22 110.7 no
H21 C2 H22 109.5 no
C2 C3 C4 119.16(14) yes
C2 C3 C25 120.11(14) yes
C4 C3 C25 118.32(15) yes
C3 C4 C5 121.64(15) yes
C3 C4 H41 118.2 no
C5 C4 H41 119.9 no
C4 C5 C6 117.91(15) yes
C4 C5 H51 120.5 no
C6 C5 H51 121.4 no
C5 C6 C7 120.83(15) yes
C5 C6 C10 127.58(14) yes
C7 C6 C10 108.03(13) yes
C6 C7 C8 110.34(13) yes
C6 C7 C25 119.50(14) yes
C8 C7 C25 127.31(14) yes
C7 C8 C9 99.98(12) yes
C7 C8 C45 115.69(13) yes
C9 C8 C45 110.19(13) yes
C7 C8 H81 110.0 no
C9 C8 H81 110.9 no
C45 C8 H81 109.7 no
C8 C9 C10 110.42(14) yes
C8 C9 C26 128.12(14) yes
C10 C9 C26 120.12(14) yes
C6 C10 C9 107.75(13) yes
C6 C10 C11 129.57(15) yes
C9 C10 C11 120.35(15) yes
C10 C11 C12 117.58(15) yes
C10 C11 H111 120.3 no
C12 C11 H111 121.9 no
C11 C12 C13 122.23(15) yes
C11 C12 H121 118.2 no
C13 C12 H121 119.3 no
C12 C13 C14 118.43(16) yes
C12 C13 C26 117.91(16) yes
C14 C13 C26 120.71(16) yes
C13 C14 C15 104.07(14) yes
C13 C14 H141 111.5 no
C15 C14 H141 109.1 no
C13 C14 H142 111.6 no
C15 C14 H142 112.7 no
H141 C14 H142 107.9 no
C14 C15 C16 119.43(16) yes
C14 C15 C27 121.80(16) yes
C16 C15 C27 117.66(18) yes
C15 C16 C17 121.48(18) yes
C15 C16 H161 118.3 no
C17 C16 H161 120.1 no
C16 C17 C18 119.84(18) yes
C16 C17 H171 119.5 no
C18 C17 H171 120.7 no
C17 C18 C19 120.8(2) yes
C17 C18 H181 120.2 no
C19 C18 H181 119.0 no
C18 C19 C20 120.31(17) yes
C18 C19 C27 118.13(17) yes
C20 C19 C27 121.53(16) yes
C19 C20 C21 115.59(14) yes
C19 C20 H202 108.4 no
C21 C20 H202 106.8 no
C19 C20 H201 109.1 no
C21 C20 H201 109.5 no
H202 C20 H201 107.1 no
C20 C21 C22 121.16(16) yes
C20 C21 C28 121.07(15) yes
C22 C21 C28 117.73(16) yes
C21 C22 C23 120.93(17) yes
C21 C22 H221 118.9 no
C23 C22 H221 120.2 no
C22 C23 C24 120.31(16) yes
C22 C23 H231 119.6 no
C24 C23 H231 120.1 no
C1 C24 C23 121.02(17) yes
C1 C24 H241 119.1 no
C23 C24 H241 119.8 no
C3 C25 C7 119.56(14) yes
C3 C25 O29 120.17(14) yes
C7 C25 O29 119.45(14) yes
C13 C26 C9 119.40(16) yes
C13 C26 O33 120.95(15) yes
C9 C26 O33 119.11(14) yes
C15 C27 C19 121.87(16) yes
C15 C27 O37 118.95(17) yes
C19 C27 O37 119.12(15) yes
C1 C28 C21 122.27(15) yes
C1 C28 O41 119.39(14) yes
C21 C28 O41 118.33(15) yes
C25 O29 C30 112.29(11) yes
O29 C30 C31 108.63(13) yes
O29 C30 H301 107.9 no
C31 C30 H301 110.2 no
O29 C30 H302 109.5 no
C31 C30 H302 111.2 no
H301 C30 H302 109.3 no
C30 C31 C32 114.44(17) yes
C30 C31 H312 110.7 no
C32 C31 H312 106.5 no
C30 C31 H311 108.0 no
C32 C31 H311 108.0 no
H312 C31 H311 109.0 no
C31 C32 H321 109.6 no
C31 C32 H322 108.2 no
H321 C32 H322 110.2 no
C31 C32 H323 111.0 no
H321 C32 H323 109.2 no
H322 C32 H323 108.8 no
C26 O33 C34 112.12(14) yes
O33 C34 C35 109.52(18) yes
O33 C34 H341 108.7 no
C35 C34 H341 110.3 no
O33 C34 H342 110.1 no
C35 C34 H342 108.9 no
H341 C34 H342 109.4 no
C34 C35 C36 111.2(2) yes
C34 C35 H352 109.3 no
C36 C35 H352 111.3 no
C34 C35 H351 109.1 no
C36 C35 H351 99.8 no
H352 C35 H351 115.9 no
C35 C36 H361 110.6 no
C35 C36 H362 109.3 no
H361 C36 H362 110.1 no
C35 C36 H363 108.6 no
H361 C36 H363 108.9 no
H362 C36 H363 109.3 no
C27 O37 C38 102.67(17) yes
C27 O37 C138 126.4(2) yes
O37 C38 C39 107.8(2) yes
O37 C38 H382 112.2 no
C39 C38 H382 108.0 no
O37 C38 H381 111.7 no
C39 C38 H381 107.3 no
H382 C38 H381 109.7 no
C38 C39 C40 111.3(3) yes
C38 C39 H391 108.8 no
C40 C39 H391 111.4 no
C38 C39 H392 107.5 no
C40 C39 H392 106.6 no
H391 C39 H392 111.2 no
C39 C40 H401 110.3 no
C39 C40 H402 107.6 no
H401 C40 H402 109.7 no
C39 C40 H403 111.1 no
H401 C40 H403 108.6 no
H402 C40 H403 109.5 no
O37 C138 C139 105.5(3) yes
O37 C138 H1382 108.8 no
C139 C138 H1382 109.4 no
O37 C138 H1381 111.2 no
C139 C138 H1381 112.8 no
H1382 C138 H1381 108.9 no
C138 C139 C140 108.3(3) yes
C138 C139 H1391 108.8 no
C140 C139 H1391 111.7 no
C138 C139 H1392 108.7 no
C140 C139 H1392 110.4 no
H1391 C139 H1392 108.8 no
C139 C140 H1401 103.2 no
C139 C140 H1402 111.2 no
H1401 C140 H1402 108.9 no
C139 C140 H1403 112.3 no
H1401 C140 H1403 109.4 no
H1402 C140 H1403 111.4 no
C28 O41 C42 112.20(12) yes
O41 C42 C43 109.13(14) yes
O41 C42 H422 109.1 no
C43 C42 H422 109.8 no
O41 C42 H421 109.6 no
C43 C42 H421 109.5 no
H422 C42 H421 109.7 no
C42 C43 C44 110.55(17) yes
C42 C43 H431 108.7 no
C44 C43 H431 110.9 no
C42 C43 H432 106.9 no
C44 C43 H432 109.7 no
H431 C43 H432 109.9 no
C43 C44 H441 111.3 no
C43 C44 H442 110.6 no
H441 C44 H442 108.1 no
C43 C44 H443 112.0 no
H441 C44 H443 107.8 no
H442 C44 H443 106.8 no
C8 C45 C46 113.88(15) yes
C8 C45 H452 109.8 no
C46 C45 H452 107.1 no
C8 C45 H451 109.2 no
C46 C45 H451 105.8 no
H452 C45 H451 111.1 no
C45 C46 C47 111.24(17) yes
C45 C46 H461 106.9 no
C47 C46 H461 110.4 no
C45 C46 H462 108.6 no
C47 C46 H462 111.1 no
H461 C46 H462 108.5 no
C46 C47 H471 109.5 no
C46 C47 H472 111.9 no
H471 C47 H472 107.8 no
C46 C47 H473 110.2 no
H471 C47 H473 109.1 no
H472 C47 H473 108.3 no

loop_
_geom_bond_atom_site_label_1
_geom_bond_atom_site_label_2
_geom_bond_distance
_geom_bond_publ_flag
C1 C2 1.524(2) yes
C1 C24 1.394(2) yes
C1 C28 1.402(2) yes
C2 C3 1.515(2) yes
C2 H21 0.988 no
C2 H22 0.975 no
C3 C4 1.401(2) yes
C3 C25 1.403(2) yes
C4 C5 1.382(2) yes
C4 H41 0.951 no
C5 C6 1.394(2) yes
C5 H51 0.953 no
C6 C7 1.401(2) yes
C6 C10 1.462(2) yes
C7 C8 1.522(2) yes
C7 C25 1.385(2) yes
C8 C9 1.513(2) yes
C8 C45 1.557(2) yes
C8 H81 0.964 no
C9 C10 1.399(2) yes
C9 C26 1.379(2) yes
C10 C11 1.394(2) yes
C11 C12 1.380(3) yes
C11 H111 0.953 no
C12 C13 1.399(3) yes
C12 H121 0.961 no
C13 C14 1.524(2) yes
C13 C26 1.404(2) yes
C14 C15 1.528(3) yes
C14 H141 0.974 no
C14 H142 0.973 no
C15 C16 1.384(3) yes
C15 C27 1.411(2) yes
C16 C17 1.385(3) yes
C16 H161 0.943 no
C17 C18 1.388(3) yes
C17 H171 0.938 no
C18 C19 1.397(3) yes
C18 H181 0.944 no
C19 C20 1.526(2) yes
C19 C27 1.394(3) yes
C20 C21 1.518(3) yes
C20 H202 0.977 no
C20 H201 0.975 no
C21 C22 1.396(2) yes
C21 C28 1.402(2) yes
C22 C23 1.381(3) yes
C22 H221 0.954 no
C23 C24 1.386(3) yes
C23 H231 0.957 no
C24 H241 0.955 no
C25 O29 1.3869(18) yes
C26 O33 1.387(2) yes
C27 O37 1.380(2) yes
C28 O41 1.3826(18) yes
O29 C30 1.4490(18) yes
C30 C31 1.505(2) yes
C30 H301 0.994 no
C30 H302 1.001 no
C31 C32 1.511(3) yes
C31 H312 1.013 no
C31 H311 0.997 no
C32 H321 0.994 no
C32 H322 0.980 no
C32 H323 0.970 no
O33 C34 1.435(2) yes
C34 C35 1.490(3) yes
C34 H341 0.985 no
C34 H342 1.040 no
C35 C36 1.523(4) yes
C35 H352 1.012 no
C35 H351 1.125 no
C36 H361 1.031 no
C36 H362 1.037 no
C36 H363 1.033 no
O37 C38 1.515(3) yes
O37 C138 1.407(3) yes
C38 C39 1.507(4) yes
C38 H382 0.971 no
C38 H381 0.971 no
C39 C40 1.541(3) yes
C39 H391 0.982 no
C39 H392 0.990 no
C40 H401 0.970 no
C40 H402 0.975 no
C40 H403 0.996 no
C138 C139 1.516(4) yes
C138 H1382 0.992 no
C138 H1381 0.982 no
C139 C140 1.541(4) yes
C139 H1391 0.970 no
C139 H1392 0.976 no
C140 H1401 0.968 no
C140 H1402 0.983 no
C140 H1403 0.957 no
O41 C42 1.4374(19) yes
C42 C43 1.504(2) yes
C42 H422 0.996 no
C42 H421 1.006 no
C43 C44 1.519(3) yes
C43 H431 0.987 no
C43 H432 0.988 no
C44 H441 0.977 no
C44 H442 0.974 no
C44 H443 0.980 no
C45 C46 1.508(3) yes
C45 H452 1.010 no
C45 H451 1.013 no
C46 C47 1.525(3) yes
C46 H461 1.040 no
C46 H462 1.022 no
C47 H471 0.991 no
C47 H472 0.993 no
C47 H473 0.979 no

loop_
_geom_hbond_atom_site_label_D
_geom_hbond_atom_site_label_H
_geom_hbond_atom_site_label_A
_geom_hbond_angle_DHA
_geom_hbond_distance_DH
_geom_hbond_distance_HA
_geom_hbond_distance_DA
_geom_hbond_publ_flag
C139 H381 C27 123 1.025 2.541 3.210(3) yes
C43 H432 O29 137 0.988 2.592 3.381(3) yes
